data_4310043
loop_
_publ_author_name
'Philip J. Bailey'
'Alice Dawson'
'Chiara McCormack'
'Stephen A. Moggach'
'Iain D. H. Oswald'
'Simon Parsons'
'David W. H. Rankin'
'Andrew Turner'

_publ_section_title
;
Barriers to Racemization in C3-Symmetric Complexes Containing the
Hydrotris(2-mercapto-1-ethylimidazolyl)borate (TmEt) Ligand
;
_journal_name_full 'Inorganic Chemistry'
_journal_page_first 8884
_journal_page_last 8898
_journal_paper_doi 10.1021/ic0505293
_journal_volume 44
_journal_year 2005
_chemical_formula_moiety ' C25 H36 B N6 Ru S3, H2 O, Cl'
_chemical_formula_sum 'C25 H38 B Cl N6 O Ru S3'
_chemical_formula_weight 682.12
_chemical_name_systematic
; 
 ? 
;
_space_group_IT_number 14
_symmetry_cell_setting monoclinic
_symmetry_space_group_name_Hall '-P 2yn'
_symmetry_space_group_name_H-M 'P 1 21/n 1'
_atom_sites_solution_hydrogens geom
_atom_sites_solution_primary direct
_atom_sites_solution_secondary difmap
_audit_creation_method SHELXL-97
_cell_angle_alpha 90.00
_cell_angle_beta 91.353(2)
_cell_angle_gamma 90.00
_cell_formula_units_Z 4
_cell_length_a 10.2524(14)
_cell_length_b 12.0839(16)
_cell_length_c 24.863(3)
_cell_measurement_reflns_used 4829
_cell_measurement_temperature 220(2)
_cell_measurement_theta_max 26.5
_cell_measurement_theta_min 2
_cell_volume 3079.4(7)
_computing_structure_refinement 'SHELXL-97 (Sheldrick, 1997)'
_computing_structure_solution 'SHELXS-97 (Sheldrick, 1990)'
_diffrn_ambient_temperature 220(2)
_diffrn_measured_fraction_theta_full 0.994
_diffrn_measured_fraction_theta_max 0.917
_diffrn_measurement_device_type 'Bruker Smart Apex CCD'
_diffrn_measurement_method omega
_diffrn_radiation_monochromator graphite
_diffrn_radiation_source 'fine-focus sealed tube'
_diffrn_radiation_type MoK\a
_diffrn_radiation_wavelength 0.71073
_diffrn_reflns_av_R_equivalents 0.0390
_diffrn_reflns_av_sigmaI/netI 0.0554
_diffrn_reflns_limit_h_max 13
_diffrn_reflns_limit_h_min -11
_diffrn_reflns_limit_k_max 16
_diffrn_reflns_limit_k_min -15
_diffrn_reflns_limit_l_max 22
_diffrn_reflns_limit_l_min -33
_diffrn_reflns_number 19021
_diffrn_reflns_theta_full 27.51
_diffrn_reflns_theta_max 28.88
_diffrn_reflns_theta_min 1.64
_exptl_absorpt_coefficient_mu 0.829
_exptl_absorpt_correction_T_max 0.720
_exptl_absorpt_correction_T_min 0.459
_exptl_absorpt_correction_type multi-scan
_exptl_absorpt_process_details Sadabs
_exptl_crystal_colour red
_exptl_crystal_density_diffrn 1.471
_exptl_crystal_density_method 'not measured'
_exptl_crystal_description plate
_exptl_crystal_F_000 1408
_exptl_crystal_size_max 0.34
_exptl_crystal_size_mid 0.24
_exptl_crystal_size_min 0.19
_refine_diff_density_max 0.733
_refine_diff_density_min -0.358
_refine_diff_density_rms 0.084
_refine_ls_extinction_method none
_refine_ls_goodness_of_fit_ref 1.035
_refine_ls_hydrogen_treatment mixed
_refine_ls_matrix_type full
_refine_ls_number_parameters 358
_refine_ls_number_reflns 7434
_refine_ls_number_restraints 2
_refine_ls_restrained_S_all 1.035
_refine_ls_R_factor_all 0.0569
_refine_ls_R_factor_gt 0.0425
_refine_ls_shift/su_max 0.000
_refine_ls_shift/su_mean 0.000
_refine_ls_structure_factor_coef Fsqd
_refine_ls_weighting_details 'calc w=1/[\s^2^(Fo^2^)+(0.0416P)^2^+0.2306P] where P=(Fo^2^+2Fc^2^)/3'
_refine_ls_weighting_scheme calc
_refine_ls_wR_factor_gt 0.0900
_refine_ls_wR_factor_ref 0.0959
_reflns_number_gt 5968
_reflns_number_total 7434
_reflns_threshold_expression >2sigma(I)
_cod_data_source_file ic0505293si20050817_061150_4.cif
_cod_data_source_block cm4966
_cod_depositor_comments
;
The following automatic conversions were performed:
'_symmetry_cell_setting' value 'Monoclinic' changed to 'monoclinic'
according to '/home/saulius/struct/CIF-dictionaries/cif_core.dic'
dictionary named 'cif_core.dic' version 2.4.1 from
2010-06-29.

'_exptl_absorpt_correction_type' value 'Multiscan' changed to
'multi-scan' according to
'/home/saulius/struct/CIF-dictionaries/cif_core.dic' dictionary named
'cif_core.dic' version 2.4.1 from 2010-06-29.

Automatic conversion script
Id: cif_fix_enum 1527 2010-12-29 10:47:43Z saulius 
;
_cod_database_code 4310043

loop_
_symmetry_equiv_pos_as_xyz
'x, y, z'
'-x+1/2, y+1/2, -z+1/2'
'-x, -y, -z'
'x-1/2, -y-1/2, z-1/2'

loop_
_atom_site_label
_atom_site_type_symbol
_atom_site_fract_x
_atom_site_fract_y
_atom_site_fract_z
_atom_site_U_iso_or_equiv
_atom_site_adp_type
_atom_site_occupancy
_atom_site_symmetry_multiplicity
_atom_site_calc_flag
_atom_site_refinement_flags
_atom_site_disorder_assembly
_atom_site_disorder_group
Ru1 Ru 0.22780(2) -0.173870(17) 0.344713(8) 0.02346(7) Uani 1 1 d . . .
S1 S 0.15729(7) 0.01158(6) 0.32145(3) 0.03053(16) Uani 1 1 d . . .
N11 N -0.0861(2) 0.02337(18) 0.36660(9) 0.0293(5) Uani 1 1 d . . .
C12 C 0.0402(3) 0.0521(2) 0.36633(11) 0.0312(7) Uani 1 1 d . . .
N13 N 0.0616(3) 0.12530(19) 0.40687(10) 0.0353(6) Uani 1 1 d . . .
C131 C 0.1862(4) 0.1742(3) 0.42365(15) 0.0518(9) Uani 1 1 d . . .
H131 H 0.1740 0.2534 0.4303 0.062 Uiso 1 1 calc R . .
H132 H 0.2484 0.1663 0.3946 0.062 Uiso 1 1 calc R . .
C132 C 0.2415(4) 0.1204(4) 0.47363(15) 0.0647(11) Uani 1 1 d . . .
H13A H 0.1792 0.1265 0.5023 0.097 Uiso 1 1 calc R . .
H13B H 0.3220 0.1572 0.4844 0.097 Uiso 1 1 calc R . .
H13C H 0.2588 0.0430 0.4665 0.097 Uiso 1 1 calc R . .
C14 C -0.0530(4) 0.1404(3) 0.43339(13) 0.0422(8) Uani 1 1 d . . .
H14 H -0.0654 0.1862 0.4634 0.051 Uiso 1 1 calc R . .
C15 C -0.1436(3) 0.0781(2) 0.40855(12) 0.0382(7) Uani 1 1 d . . .
H15 H -0.2316 0.0726 0.4180 0.046 Uiso 1 1 calc R . .
S2 S 0.06029(7) -0.25973(6) 0.28825(3) 0.02816(16) Uani 1 1 d . . .
N21 N -0.1126(2) -0.08326(18) 0.27675(9) 0.0283(5) Uani 1 1 d . . .
C22 C -0.0295(3) -0.1572(2) 0.25593(11) 0.0277(6) Uani 1 1 d . . .
N23 N -0.0252(2) -0.13965(19) 0.20250(9) 0.0310(5) Uani 1 1 d . . .
C231 C 0.0433(3) -0.2076(2) 0.16323(12) 0.0360(7) Uani 1 1 d . . .
H231 H 0.1151 -0.2473 0.1814 0.043 Uiso 1 1 calc R . .
H232 H 0.0807 -0.1596 0.1358 0.043 Uiso 1 1 calc R . .
C232 C -0.0479(4) -0.2897(3) 0.13658(15) 0.0567(10) Uani 1 1 d . . .
H23A H -0.0833 -0.3384 0.1636 0.085 Uiso 1 1 calc R . .
H23B H -0.0007 -0.3331 0.1106 0.085 Uiso 1 1 calc R . .
H23C H -0.1186 -0.2504 0.1183 0.085 Uiso 1 1 calc R . .
C24 C -0.1067(3) -0.0535(2) 0.18868(12) 0.0360(7) Uani 1 1 d . . .
H24 H -0.1223 -0.0248 0.1540 0.043 Uiso 1 1 calc R . .
C25 C -0.1597(3) -0.0184(2) 0.23445(12) 0.0348(7) Uani 1 1 d . . .
H25 H -0.2190 0.0404 0.2374 0.042 Uiso 1 1 calc R . .
S3 S 0.07989(7) -0.17835(6) 0.41863(3) 0.02862(16) Uani 1 1 d . . .
N31 N -0.1636(2) -0.17563(18) 0.36672(9) 0.0283(5) Uani 1 1 d . . .
C32 C -0.0713(3) -0.2269(2) 0.39760(11) 0.0266(6) Uani 1 1 d . . .
N33 N -0.1214(2) -0.32414(18) 0.41374(9) 0.0303(5) Uani 1 1 d . . .
C331 C -0.0525(3) -0.4121(2) 0.44374(12) 0.0361(7) Uani 1 1 d . . .
H331 H -0.0904 -0.4200 0.4794 0.043 Uiso 1 1 calc R . .
H332 H 0.0395 -0.3917 0.4488 0.043 Uiso 1 1 calc R . .
C332 C -0.0620(4) -0.5198(3) 0.41436(15) 0.0567(10) Uani 1 1 d . . .
H33A H -0.1501 -0.5485 0.4166 0.085 Uiso 1 1 calc R . .
H33B H -0.0011 -0.5723 0.4305 0.085 Uiso 1 1 calc R . .
H33C H -0.0411 -0.5086 0.3769 0.085 Uiso 1 1 calc R . .
C34 C -0.2475(3) -0.3343(2) 0.39409(13) 0.0372(7) Uani 1 1 d . . .
H34 H -0.3050 -0.3934 0.4001 0.045 Uiso 1 1 calc R . .
C35 C -0.2721(3) -0.2435(2) 0.36461(12) 0.0349(7) Uani 1 1 d . . .
H35 H -0.3504 -0.2283 0.3456 0.042 Uiso 1 1 calc R . .
C41 C 0.3574(3) -0.3022(2) 0.31407(12) 0.0321(7) Uani 1 1 d . . .
H41 H 0.3372 -0.3636 0.2922 0.038 Uiso 1 1 calc R . .
C42 C 0.3529(3) -0.3144(2) 0.37028(13) 0.0358(7) Uani 1 1 d . . .
H42 H 0.3292 -0.3828 0.3852 0.043 Uiso 1 1 calc R . .
C43 C 0.3839(3) -0.2240(3) 0.40430(12) 0.0360(7) Uani 1 1 d . . .
C431 C 0.3813(4) -0.2369(3) 0.46440(13) 0.0516(9) Uani 1 1 d . . .
H43A H 0.4627 -0.2695 0.4772 0.077 Uiso 1 1 calc R . .
H43B H 0.3092 -0.2846 0.4738 0.077 Uiso 1 1 calc R . .
H43C H 0.3702 -0.1649 0.4810 0.077 Uiso 1 1 calc R . .
C44 C 0.4163(3) -0.1222(3) 0.38043(12) 0.0347(7) Uani 1 1 d . . .
H44 H 0.4367 -0.0610 0.4024 0.042 Uiso 1 1 calc R . .
C45 C 0.4184(3) -0.1109(2) 0.32387(11) 0.0295(6) Uani 1 1 d . . .
H45 H 0.4383 -0.0416 0.3090 0.035 Uiso 1 1 calc R . .
C46 C 0.3914(3) -0.2006(2) 0.28908(11) 0.0267(6) Uani 1 1 d . . .
C461 C 0.3981(3) -0.1923(2) 0.22878(11) 0.0305(6) Uani 1 1 d . . .
H461 H 0.3431 -0.2522 0.2133 0.037 Uiso 1 1 calc R . .
C462 C 0.5380(3) -0.2135(3) 0.21184(13) 0.0435(8) Uani 1 1 d . . .
H46D H 0.5940 -0.1546 0.2254 0.065 Uiso 1 1 calc R . .
H46E H 0.5412 -0.2155 0.1729 0.065 Uiso 1 1 calc R . .
H46F H 0.5679 -0.2837 0.2264 0.065 Uiso 1 1 calc R . .
C463 C 0.3463(3) -0.0830(2) 0.20623(12) 0.0407(8) Uani 1 1 d . . .
H46A H 0.2588 -0.0704 0.2189 0.061 Uiso 1 1 calc R . .
H46B H 0.3445 -0.0860 0.1672 0.061 Uiso 1 1 calc R . .
H46C H 0.4028 -0.0230 0.2183 0.061 Uiso 1 1 calc R . .
B1 B -0.1620(3) -0.0663(3) 0.33435(13) 0.0294(7) Uani 1 1 d . . .
H1 H -0.262(3) -0.037(2) 0.3307(11) 0.035 Uiso 1 1 d . . .
Cl1 Cl 0.29121(8) 0.44376(7) 0.45102(3) 0.0445(2) Uani 1 1 d . . .
O1W O -0.4050(2) -0.5436(2) 0.43998(9) 0.0533(7) Uani 1 1 d D . .
H2W H -0.366(3) -0.516(3) 0.4695(9) 0.064 Uiso 1 1 d D . .
H1W H -0.4907(12) -0.538(3) 0.4454(14) 0.064 Uiso 1 1 d D . .

loop_
_atom_site_aniso_label
_atom_site_aniso_U_11
_atom_site_aniso_U_22
_atom_site_aniso_U_33
_atom_site_aniso_U_23
_atom_site_aniso_U_13
_atom_site_aniso_U_12
Ru1 0.02248(12) 0.02344(12) 0.02448(12) 0.00265(9) 0.00135(8) -0.00054(9)
S1 0.0319(4) 0.0250(3) 0.0350(4) 0.0046(3) 0.0071(3) 0.0010(3)
N11 0.0315(14) 0.0281(12) 0.0286(13) 0.0017(10) 0.0052(10) 0.0055(10)
C12 0.0420(19) 0.0227(13) 0.0290(15) 0.0037(12) 0.0041(13) 0.0033(12)
N13 0.0457(17) 0.0267(12) 0.0335(14) -0.0019(11) 0.0022(12) -0.0031(11)
C131 0.059(3) 0.0421(19) 0.054(2) -0.0062(17) -0.0015(18) -0.0190(17)
C132 0.053(3) 0.084(3) 0.056(2) -0.011(2) -0.0098(19) -0.006(2)
C14 0.059(2) 0.0360(16) 0.0318(17) -0.0081(14) 0.0102(15) 0.0049(16)
C15 0.045(2) 0.0365(17) 0.0334(17) 0.0026(14) 0.0119(14) 0.0105(15)
S2 0.0310(4) 0.0260(3) 0.0273(4) 0.0000(3) -0.0042(3) 0.0029(3)
N21 0.0307(14) 0.0276(12) 0.0263(12) 0.0024(10) -0.0038(10) 0.0025(10)
C22 0.0263(15) 0.0308(14) 0.0258(14) -0.0001(12) -0.0056(11) -0.0047(12)
N23 0.0342(15) 0.0344(12) 0.0243(12) 0.0012(10) -0.0016(10) 0.0026(11)
C231 0.0388(19) 0.0416(16) 0.0276(16) -0.0012(13) 0.0018(13) 0.0003(14)
C232 0.059(3) 0.053(2) 0.058(2) -0.0181(18) -0.0049(19) -0.0009(18)
C24 0.0428(19) 0.0353(16) 0.0296(16) 0.0082(13) -0.0065(13) 0.0042(14)
C25 0.0366(18) 0.0319(15) 0.0357(17) 0.0069(13) -0.0035(13) 0.0043(13)
S3 0.0261(4) 0.0363(4) 0.0234(3) 0.0030(3) -0.0001(3) -0.0052(3)
N31 0.0236(13) 0.0340(13) 0.0274(12) 0.0029(10) 0.0007(9) -0.0007(10)
C32 0.0246(15) 0.0312(14) 0.0240(14) 0.0019(12) 0.0013(11) -0.0025(12)
N33 0.0297(14) 0.0319(12) 0.0290(13) 0.0059(10) -0.0009(10) -0.0070(10)
C331 0.0399(19) 0.0352(16) 0.0328(16) 0.0095(13) -0.0042(13) -0.0035(14)
C332 0.055(3) 0.050(2) 0.065(2) -0.0121(19) -0.0111(19) 0.0186(18)
C34 0.0295(17) 0.0390(17) 0.0429(18) 0.0027(14) -0.0021(13) -0.0102(13)
C35 0.0240(16) 0.0399(17) 0.0407(17) -0.0011(14) -0.0015(13) -0.0019(13)
C41 0.0279(16) 0.0253(14) 0.0432(18) -0.0011(13) 0.0036(13) 0.0028(12)
C42 0.0295(17) 0.0325(16) 0.0453(19) 0.0136(14) 0.0016(13) 0.0035(13)
C43 0.0260(16) 0.0461(18) 0.0356(17) 0.0068(14) -0.0034(13) 0.0019(14)
C431 0.043(2) 0.074(2) 0.0372(19) 0.0129(18) -0.0090(15) 0.0027(18)
C44 0.0237(16) 0.0414(17) 0.0387(17) -0.0041(14) -0.0028(12) -0.0044(13)
C45 0.0241(15) 0.0290(14) 0.0355(16) 0.0009(12) 0.0040(12) -0.0036(12)
C46 0.0211(14) 0.0280(14) 0.0312(15) 0.0028(12) 0.0035(11) 0.0000(11)
C461 0.0308(16) 0.0281(14) 0.0328(16) -0.0020(12) 0.0063(12) -0.0028(12)
C462 0.038(2) 0.0490(18) 0.0439(19) -0.0048(16) 0.0126(15) 0.0008(15)
C463 0.050(2) 0.0396(17) 0.0329(17) 0.0034(14) 0.0035(14) 0.0033(15)
B1 0.0263(18) 0.0317(16) 0.0302(17) 0.0041(14) 0.0021(13) 0.0038(14)
Cl1 0.0439(5) 0.0469(4) 0.0428(5) -0.0054(4) 0.0015(4) -0.0137(4)
O1W 0.0494(16) 0.0781(17) 0.0325(13) -0.0090(12) 0.0060(11) -0.0217(14)

loop_
_atom_type_symbol
_atom_type_description
_atom_type_scat_dispersion_real
_atom_type_scat_dispersion_imag
_atom_type_scat_source
C C 0.0033 0.0016 'International Tables Vol C Tables 4.2.6.8 and 6.1.1.4'
H H 0.0000 0.0000 'International Tables Vol C Tables 4.2.6.8 and 6.1.1.4'
B B 0.0013 0.0007 'International Tables Vol C Tables 4.2.6.8 and 6.1.1.4'
N N 0.0061 0.0033 'International Tables Vol C Tables 4.2.6.8 and 6.1.1.4'
S S 0.1246 0.1234 'International Tables Vol C Tables 4.2.6.8 and 6.1.1.4'
Cl Cl 0.1484 0.1585 'International Tables Vol C Tables 4.2.6.8 and 6.1.1.4'
Ru Ru -1.2594 0.8363 'International Tables Vol C Tables 4.2.6.8 and 6.1.1.4'
O O 0.0106 0.0060 'International Tables Vol C Tables 4.2.6.8 and 6.1.1.4'

loop_
_geom_angle_atom_site_label_1
_geom_angle_atom_site_label_2
_geom_angle_atom_site_label_3
_geom_angle
_geom_angle_site_symmetry_1
_geom_angle_site_symmetry_3
_geom_angle_publ_flag
C45 Ru1 C41 66.92(10) . . ?
C45 Ru1 C44 37.75(10) . . ?
C41 Ru1 C44 78.86(11) . . ?
C45 Ru1 C42 79.54(11) . . ?
C41 Ru1 C42 37.27(11) . . ?
C44 Ru1 C42 66.66(11) . . ?
C45 Ru1 C46 37.39(10) . . ?
C41 Ru1 C46 37.61(10) . . ?
C44 Ru1 C46 67.88(11) . . ?
C42 Ru1 C46 68.06(11) . . ?
C45 Ru1 C43 67.62(11) . . ?
C41 Ru1 C43 66.96(12) . . ?
C44 Ru1 C43 37.00(11) . . ?
C42 Ru1 C43 37.03(11) . . ?
C46 Ru1 C43 80.45(11) . . ?
C45 Ru1 S3 140.88(8) . . ?
C41 Ru1 S3 130.31(8) . . ?
C44 Ru1 S3 105.14(8) . . ?
C42 Ru1 S3 97.73(9) . . ?
C46 Ru1 S3 165.61(7) . . ?
C43 Ru1 S3 86.69(8) . . ?
C45 Ru1 S1 83.34(8) . . ?
C41 Ru1 S1 138.80(8) . . ?
C44 Ru1 S1 95.07(8) . . ?
C42 Ru1 S1 161.29(8) . . ?
C46 Ru1 S1 102.20(7) . . ?
C43 Ru1 S1 127.83(8) . . ?
S3 Ru1 S1 90.76(3) . . ?
C45 Ru1 S2 129.84(8) . . ?
C41 Ru1 S2 85.58(8) . . ?
C44 Ru1 S2 163.55(8) . . ?
C42 Ru1 S2 103.63(8) . . ?
C46 Ru1 S2 96.44(7) . . ?
C43 Ru1 S2 138.83(8) . . ?
S3 Ru1 S2 88.97(3) . . ?
S1 Ru1 S2 93.11(3) . . ?
C12 S1 Ru1 108.41(9) . . ?
C12 N11 C15 108.0(2) . . ?
C12 N11 B1 130.7(2) . . ?
C15 N11 B1 120.6(3) . . ?
N11 C12 N13 107.8(3) . . ?
N11 C12 S1 128.0(2) . . ?
N13 C12 S1 124.2(2) . . ?
C12 N13 C14 108.6(3) . . ?
C12 N13 C131 127.1(3) . . ?
C14 N13 C131 124.2(3) . . ?
N13 C131 C132 111.8(3) . . ?
N13 C131 H131 109.2 . . ?
C132 C131 H131 109.2 . . ?
N13 C131 H132 109.2 . . ?
C132 C131 H132 109.2 . . ?
H131 C131 H132 107.9 . . ?
C131 C132 H13A 109.5 . . ?
C131 C132 H13B 109.5 . . ?
H13A C132 H13B 109.5 . . ?
C131 C132 H13C 109.5 . . ?
H13A C132 H13C 109.5 . . ?
H13B C132 H13C 109.5 . . ?
C15 C14 N13 107.3(3) . . ?
C15 C14 H14 126.4 . . ?
N13 C14 H14 126.4 . . ?
C14 C15 N11 108.4(3) . . ?
C14 C15 H15 125.8 . . ?
N11 C15 H15 125.8 . . ?
C22 S2 Ru1 108.92(9) . . ?
C22 N21 C25 107.2(2) . . ?
C22 N21 B1 132.0(2) . . ?
C25 N21 B1 120.8(2) . . ?
N21 C22 N23 108.1(2) . . ?
N21 C22 S2 129.1(2) . . ?
N23 C22 S2 122.8(2) . . ?
C22 N23 C24 109.4(2) . . ?
C22 N23 C231 126.5(2) . . ?
C24 N23 C231 123.8(2) . . ?
N23 C231 C232 111.0(3) . . ?
N23 C231 H231 109.4 . . ?
C232 C231 H231 109.4 . . ?
N23 C231 H232 109.4 . . ?
C232 C231 H232 109.4 . . ?
H231 C231 H232 108.0 . . ?
C231 C232 H23A 109.5 . . ?
C231 C232 H23B 109.5 . . ?
H23A C232 H23B 109.5 . . ?
C231 C232 H23C 109.5 . . ?
H23A C232 H23C 109.5 . . ?
H23B C232 H23C 109.5 . . ?
C25 C24 N23 106.5(3) . . ?
C25 C24 H24 126.8 . . ?
N23 C24 H24 126.8 . . ?
C24 C25 N21 108.9(3) . . ?
C24 C25 H25 125.6 . . ?
N21 C25 H25 125.6 . . ?
C32 S3 Ru1 110.68(10) . . ?
C32 N31 C35 107.5(2) . . ?
C32 N31 B1 132.0(2) . . ?
C35 N31 B1 120.4(2) . . ?
N33 C32 N31 107.5(2) . . ?
N33 C32 S3 123.5(2) . . ?
N31 C32 S3 128.8(2) . . ?
C32 N33 C34 109.5(2) . . ?
C32 N33 C331 126.8(2) . . ?
C34 N33 C331 123.5(2) . . ?
N33 C331 C332 110.9(2) . . ?
N33 C331 H331 109.5 . . ?
C332 C331 H331 109.5 . . ?
N33 C331 H332 109.5 . . ?
C332 C331 H332 109.5 . . ?
H331 C331 H332 108.0 . . ?
C331 C332 H33A 109.5 . . ?
C331 C332 H33B 109.5 . . ?
H33A C332 H33B 109.5 . . ?
C331 C332 H33C 109.5 . . ?
H33A C332 H33C 109.5 . . ?
H33B C332 H33C 109.5 . . ?
C35 C34 N33 106.5(3) . . ?
C35 C34 H34 126.8 . . ?
N33 C34 H34 126.8 . . ?
C34 C35 N31 108.9(3) . . ?
C34 C35 H35 125.5 . . ?
N31 C35 H35 125.5 . . ?
C42 C41 C46 122.6(3) . . ?
C42 C41 Ru1 72.20(17) . . ?
C46 C41 Ru1 72.42(15) . . ?
C42 C41 H41 118.7 . . ?
C46 C41 H41 118.7 . . ?
Ru1 C41 H41 129.2 . . ?
C41 C42 C43 120.1(3) . . ?
C41 C42 Ru1 70.53(16) . . ?
C43 C42 Ru1 72.49(16) . . ?
C41 C42 H42 120.0 . . ?
C43 C42 H42 120.0 . . ?
Ru1 C42 H42 129.4 . . ?
C44 C43 C42 118.3(3) . . ?
C44 C43 C431 121.3(3) . . ?
C42 C43 C431 120.3(3) . . ?
C44 C43 Ru1 69.93(16) . . ?
C42 C43 Ru1 70.48(16) . . ?
C431 C43 Ru1 131.0(2) . . ?
C43 C431 H43A 109.5 . . ?
C43 C431 H43B 109.5 . . ?
H43A C431 H43B 109.5 . . ?
C43 C431 H43C 109.5 . . ?
H43A C431 H43C 109.5 . . ?
H43B C431 H43C 109.5 . . ?
C43 C44 C45 120.8(3) . . ?
C43 C44 Ru1 73.06(17) . . ?
C45 C44 Ru1 70.08(16) . . ?
C43 C44 H44 119.6 . . ?
C45 C44 H44 119.6 . . ?
Ru1 C44 H44 129.8 . . ?
C46 C45 C44 121.9(3) . . ?
C46 C45 Ru1 73.31(16) . . ?
C44 C45 Ru1 72.17(16) . . ?
C46 C45 H45 119.0 . . ?
C44 C45 H45 119.0 . . ?
Ru1 C45 H45 127.7 . . ?
C45 C46 C41 116.2(3) . . ?
C45 C46 C461 123.2(2) . . ?
C41 C46 C461 120.6(2) . . ?
C45 C46 Ru1 69.29(16) . . ?
C41 C46 Ru1 69.97(16) . . ?
C461 C46 Ru1 131.5(2) . . ?
C46 C461 C463 113.6(2) . . ?
C46 C461 C462 109.2(2) . . ?
C463 C461 C462 111.4(3) . . ?
C46 C461 H461 107.5 . . ?
C463 C461 H461 107.5 . . ?
C462 C461 H461 107.5 . . ?
C461 C462 H46D 109.5 . . ?
C461 C462 H46E 109.5 . . ?
H46D C462 H46E 109.5 . . ?
C461 C462 H46F 109.5 . . ?
H46D C462 H46F 109.5 . . ?
H46E C462 H46F 109.5 . . ?
C461 C463 H46A 109.5 . . ?
C461 C463 H46B 109.5 . . ?
H46A C463 H46B 109.5 . . ?
C461 C463 H46C 109.5 . . ?
H46A C463 H46C 109.5 . . ?
H46B C463 H46C 109.5 . . ?
N21 B1 N31 112.2(2) . . ?
N21 B1 N11 113.7(2) . . ?
N31 B1 N11 109.9(2) . . ?
N21 B1 H1 107.2(15) . . ?
N31 B1 H1 107.2(16) . . ?
N11 B1 H1 106.3(15) . . ?
H2W O1W H1W 106(3) . . ?

loop_
_geom_bond_atom_site_label_1
_geom_bond_atom_site_label_2
_geom_bond_distance
_geom_bond_site_symmetry_2
_geom_bond_publ_flag
Ru1 C45 2.171(3) . ?
Ru1 C41 2.191(3) . ?
Ru1 C44 2.198(3) . ?
Ru1 C42 2.213(3) . ?
Ru1 C46 2.223(3) . ?
Ru1 C43 2.239(3) . ?
Ru1 S3 2.4106(8) . ?
Ru1 S1 2.4206(8) . ?
Ru1 S2 2.4254(7) . ?
S1 C12 1.729(3) . ?
N11 C12 1.341(4) . ?
N11 C15 1.379(4) . ?
N11 B1 1.547(4) . ?
C12 N13 1.355(3) . ?
N13 C14 1.374(4) . ?
N13 C131 1.459(4) . ?
C131 C132 1.501(5) . ?
C131 H131 0.9800 . ?
C131 H132 0.9800 . ?
C132 H13A 0.9700 . ?
C132 H13B 0.9700 . ?
C132 H13C 0.9700 . ?
C14 C15 1.336(5) . ?
C14 H14 0.9400 . ?
C15 H15 0.9400 . ?
S2 C22 1.730(3) . ?
N21 C22 1.347(3) . ?
N21 C25 1.389(3) . ?
N21 B1 1.544(4) . ?
C22 N23 1.347(3) . ?
N23 C24 1.373(4) . ?
N23 C231 1.467(4) . ?
C231 C232 1.506(4) . ?
C231 H231 0.9800 . ?
C231 H232 0.9800 . ?
C232 H23A 0.9700 . ?
C232 H23B 0.9700 . ?
C232 H23C 0.9700 . ?
C24 C25 1.341(4) . ?
C24 H24 0.9400 . ?
C25 H25 0.9400 . ?
S3 C32 1.727(3) . ?
N31 C32 1.355(3) . ?
N31 C35 1.381(4) . ?
N31 B1 1.547(4) . ?
C32 N33 1.347(3) . ?
N33 C34 1.377(4) . ?
N33 C331 1.469(3) . ?
C331 C332 1.495(4) . ?
C331 H331 0.9800 . ?
C331 H332 0.9800 . ?
C332 H33A 0.9700 . ?
C332 H33B 0.9700 . ?
C332 H33C 0.9700 . ?
C34 C35 1.341(4) . ?
C34 H34 0.9400 . ?
C35 H35 0.9400 . ?
C41 C42 1.407(4) . ?
C41 C46 1.423(4) . ?
C41 H41 0.9400 . ?
C42 C43 1.414(4) . ?
C42 H42 0.9400 . ?
C43 C44 1.408(4) . ?
C43 C431 1.503(4) . ?
C431 H43A 0.9700 . ?
C431 H43B 0.9700 . ?
C431 H43C 0.9700 . ?
C44 C45 1.414(4) . ?
C44 H44 0.9400 . ?
C45 C46 1.409(4) . ?
C45 H45 0.9400 . ?
C46 C461 1.506(4) . ?
C461 C463 1.526(4) . ?
C461 C462 1.527(4) . ?
C461 H461 0.9900 . ?
C462 H46D 0.9700 . ?
C462 H46E 0.9700 . ?
C462 H46F 0.9700 . ?
C463 H46A 0.9700 . ?
C463 H46B 0.9700 . ?
C463 H46C 0.9700 . ?
B1 H1 1.09(3) . ?
O1W H2W 0.893(10) . ?
O1W H1W 0.894(10) . ?
